data_8101261
loop_
_publ_author_name
'Zhao, Jing-Tai'
'Paschen, Silke'
'Schnelle, Walter'
'Grin, Yuri'

_publ_section_title
;
Crystal structure of ytterbium-dialuminium-digermanium, YbAl~2~Ge~2~
;
_journal_issue 2
_journal_name_full 'Zeitschrift f\"ur Kristallographie - New Crystal Structures'
_journal_page_first 200
_journal_page_last 200
_journal_volume 215
_journal_year 2000
_chemical_formula_structural 'Yb Al2 Ga2'
_chemical_formula_sum 'Al2 Ge2 Yb'
_chemical_formula_weight 372.18
_chemical_name_common YbAl2Ge2
_space_group_IT_number 164
_symmetry_cell_setting cubic
_symmetry_space_group_name_Hall '-P 3 2"'
_symmetry_space_group_name_H-M 'P -3 m 1'
_cell_angle_alpha 90.00
_cell_angle_beta 90.00
_cell_angle_gamma 120.00
_cell_formula_units_Z 1
_cell_length_a 4.1789(6)
_cell_length_b 4.1789(6)
_cell_length_c 7.055(2)
_cell_measurement_temperature 293(2)
_cell_volume 106.70(4)
_diffrn_ambient_temperature 293(2)
_exptl_crystal_density_diffrn 5.792
_cod_database_code 8101261

loop_
_symmetry_equiv_pos_as_xyz
'x, y, z'
'-y, x-y, z'
'-x+y, -x, z'
'x-y, -y, -z'
'-x, -x+y, -z'
'y, x, -z'
'-x, -y, -z'
'y, -x+y, -z'
'x-y, x, -z'
'-x+y, y, z'
'x, x-y, z'
'-y, -x, z'

loop_
_atom_site_label
_atom_site_type_symbol
_atom_site_fract_x
_atom_site_fract_y
_atom_site_fract_z
_atom_site_U_iso_or_equiv
_atom_site_adp_type
_atom_site_occupancy
_atom_site_calc_flag
_atom_site_refinement_flags
_atom_site_disorder_assembly
_atom_site_disorder_group
_atom_site_symmetry_multiplicity
_atom_site_Wyckoff_symbol
Yb1 Yb 0.0000 0.0000 0.0000 0.00790(16) Uani 1.00 d SP . . 1 a
Ge2 Ge 0.3333 1.6667 0.74154(8) 0.00674(16) Uani 1.00 d SP . . 2 d
Al3 Al 0.3333 1.6667 0.3680(2) 0.0079(3) Uani 1.00 d SP . . 2 d

loop_
_atom_site_aniso_label
_atom_site_aniso_U_11
_atom_site_aniso_U_22
_atom_site_aniso_U_33
_atom_site_aniso_U_23
_atom_site_aniso_U_13
_atom_site_aniso_U_12
Yb1 0.00912(17) 0.00912(17) 0.0055(2) 0.000 0.000 0.00456(9)
Ge2 0.0075(2) 0.0075(2) 0.0052(3) 0.000 0.000 0.00375(10)
Al3 0.0082(5) 0.0082(5) 0.0074(7) 0.000 0.000 0.0041(2)

loop_
_geom_bond_atom_site_label_1
_geom_bond_atom_site_label_2
_geom_bond_distance
_geom_bond_site_symmetry_2
_geom_bond_publ_flag
Yb1 Ge2 3.0242(5) 1_434 n
Yb1 Ge2 3.0242(5) 1_534 n
Yb1 Ge2 3.0242(5) 7_676 n
Yb1 Ge2 3.0242(5) 7_576 n
Yb1 Ge2 3.0242(5) 1_544 n
Yb1 Ge2 3.0242(5) 7_566 n
Yb1 Al3 3.5443(13) 7_565 n
Yb1 Al3 3.5443(13) 1_545 n
Yb1 Al3 3.5443(13) 7_575 n
Yb1 Al3 3.5443(13) 1_535 n
Yb1 Al3 3.5443(13) 7_675 n
Yb1 Al3 3.5443(13) 1_435 n
Ge2 Al3 2.5335(6) 7_586 n
Ge2 Al3 2.5335(6) 7_696 n
Ge2 Al3 2.5335(6) 7_686 n
Ge2 Al3 2.6352(19) . n
Ge2 Yb1 3.0242(5) 1_676 n
Ge2 Yb1 3.0242(5) 1_576 n
Ge2 Yb1 3.0242(5) 1_566 n
Al3 Ge2 2.5335(6) 7_586 n
Al3 Ge2 2.5335(6) 7_696 n
Al3 Ge2 2.5335(6) 7_686 n
Al3 Yb1 3.5443(13) 1_565 n
Al3 Yb1 3.5443(13) 1_575 n
Al3 Yb1 3.5443(13) 1_675 n
